data_7061894
loop_
_publ_author_name
'Ajormal, Fatemeh'
'Bikas, Rahman'
'Noshiranzadeh, Nader'
'Kozakiewicz-Piekarz, Anna'
'Lis, Tadeusz'

_publ_section_title
;
 Green catalytic synthesis of symmetric and non-symmetric
 \b-hydroxy-1,2,3-triazoles by using epichlorohydrin in the presence of
 Cu(ii) coordination compounds containing oxazole ligands
;
_journal_issue 40
_journal_name_full 'New Journal of Chemistry'
_journal_page_first 19468
_journal_page_last 19481
_journal_paper_doi 10.1039/D2NJ03826A
_journal_volume 46
_journal_year 2022
_chemical_formula_moiety 'C19 H18 N6 O'
_chemical_formula_sum 'C19 H18 N6 O'
_chemical_formula_weight 346.39
_space_group_crystal_system orthorhombic
_space_group_IT_number 56
_space_group_name_Hall '-P 2ab 2ac'
_space_group_name_H-M_alt 'P c c n'
_atom_sites_solution_hydrogens mixed
_audit_creation_method SHELXL-2013
_audit_update_record
;
2022-07-19 deposited with the CCDC.	2022-09-19 downloaded from the CCDC.
;
_cell_angle_alpha 90
_cell_angle_beta 90
_cell_angle_gamma 90
_cell_formula_units_Z 4
_cell_length_a 5.6257(19)
_cell_length_b 18.091(4)
_cell_length_c 16.167(4)
_cell_measurement_reflns_used 6310
_cell_measurement_temperature 110(3)
_cell_measurement_theta_max 25
_cell_measurement_theta_min 3.3
_cell_volume 1645.4(8)
_computing_cell_refinement 'CrysAlis RED; Oxford-Diffraction Poland, 2003'
_computing_data_collection 'CrysAlis CCD; Oxford-Diffraction Poland, 2003'
_computing_data_reduction 'CrysAlis RED; Oxford-Diffraction Poland, 2003'
_computing_structure_refinement 'SHELXL-2013 (Sheldrick, 2013)'
_diffrn_ambient_temperature 110(2)
_diffrn_measured_fraction_theta_full 0.997
_diffrn_measured_fraction_theta_max 0.997
_diffrn_measurement_device_type 'Kuma KM4 diffractometer with CCD camera'
_diffrn_measurement_method '\w scans'
_diffrn_radiation_type MoK\a
_diffrn_radiation_wavelength 0.71073
_diffrn_reflns_av_R_equivalents 0.0571
_diffrn_reflns_av_unetI/netI 0.0268
_diffrn_reflns_Laue_measured_fraction_full 0.997
_diffrn_reflns_Laue_measured_fraction_max 0.997
_diffrn_reflns_limit_h_max 7
_diffrn_reflns_limit_h_min -6
_diffrn_reflns_limit_k_max 23
_diffrn_reflns_limit_k_min -23
_diffrn_reflns_limit_l_max 18
_diffrn_reflns_limit_l_min -21
_diffrn_reflns_number 14044
_diffrn_reflns_point_group_measured_fraction_full 0.997
_diffrn_reflns_point_group_measured_fraction_max 0.997
_diffrn_reflns_theta_full 25.500
_diffrn_reflns_theta_max 27.999
_diffrn_reflns_theta_min 3.380
_diffrn_source 'Enhance (Mo) X-ray Source'
_exptl_absorpt_coefficient_mu 0.092
_exptl_absorpt_correction_type none
_exptl_crystal_colour colorless
_exptl_crystal_density_diffrn 1.398
_exptl_crystal_description plate
_exptl_crystal_F_000 728
_exptl_crystal_size_max 0.540
_exptl_crystal_size_mid 0.320
_exptl_crystal_size_min 0.040
_refine_diff_density_max 0.238
_refine_diff_density_min -0.322
_refine_diff_density_rms 0.073
_refine_ls_extinction_method none
_refine_ls_goodness_of_fit_ref 1.060
_refine_ls_hydrogen_treatment constr
_refine_ls_matrix_type full
_refine_ls_number_parameters 125
_refine_ls_number_reflns 1985
_refine_ls_number_restraints 0
_refine_ls_restrained_S_all 1.060
_refine_ls_R_factor_all 0.0559
_refine_ls_R_factor_gt 0.0491
_refine_ls_shift/su_max 0.000
_refine_ls_shift/su_mean 0.000
_refine_ls_structure_factor_coef Fsqd
_refine_ls_weighting_details
;
 w=1/[\s^2^(Fo^2^)+(0.0698P)^2^+0.5665P]
 where P=(Fo^2^+2Fc^2^)/3
;
_refine_ls_weighting_scheme calc
_refine_ls_wR_factor_gt 0.1238
_refine_ls_wR_factor_ref 0.1312
_reflns_Friedel_coverage 0.000
_reflns_number_gt 1722
_reflns_number_total 1985
_reflns_threshold_expression 'I > 2\s(I)'
_cod_data_source_file d2nj03826a2.cif
_cod_data_source_block ft48
_cod_depositor_comments 'Adding full bibliography for 7061893--7061898.cif.'
_cod_database_code 7061894
_shelx_space_group_comment
;
The symmetry employed for this shelxl refinement is uniquely defined
by the following loop, which should always be used as a source of
symmetry information in preference to the above space-group names.
They are only intended as comments.
;
_shelx_estimated_absorpt_t_min 0.952
_shelx_estimated_absorpt_t_max 0.996
_shelxl_version_number 2013-2

loop_
_space_group_symop_operation_xyz
'x, y, z'
'-x+1/2, -y+1/2, z'
'-x, y+1/2, -z+1/2'
'x+1/2, -y, -z+1/2'
'-x, -y, -z'
'x-1/2, y-1/2, -z'
'x, -y-1/2, z-1/2'
'-x-1/2, y, z-1/2'

loop_
_atom_site_label
_atom_site_type_symbol
_atom_site_fract_x
_atom_site_fract_y
_atom_site_fract_z
_atom_site_U_iso_or_equiv
_atom_site_adp_type
_atom_site_occupancy
_atom_site_site_symmetry_order
_atom_site_calc_flag
_atom_site_refinement_flags_posn
_atom_site_refinement_flags_adp
_atom_site_refinement_flags_occupancy
_atom_site_disorder_assembly
_atom_site_disorder_group
C1 C 0.5664(2) 0.46630(7) 0.60720(7) 0.0225(3) Uani 1 1 d . . . . .
C2 C 0.3695(2) 0.41940(7) 0.60964(8) 0.0257(3) Uani 1 1 d . . . . .
H2 H 0.2373 0.4315 0.6436 0.031 Uiso 1 1 calc R U . . .
C3 C 0.3656(3) 0.35490(8) 0.56252(9) 0.0296(3) Uani 1 1 d . . . . .
H3 H 0.2311 0.3232 0.5648 0.036 Uiso 1 1 calc R U . . .
C4 C 0.5572(3) 0.33649(8) 0.51210(8) 0.0311(3) Uani 1 1 d . . . . .
H4 H 0.5535 0.2926 0.4798 0.037 Uiso 1 1 calc R U . . .
C5 C 0.7538(3) 0.38284(8) 0.50950(8) 0.0311(3) Uani 1 1 d . . . . .
H5 H 0.8852 0.3708 0.4751 0.037 Uiso 1 1 calc R U . . .
C6 C 0.7590(2) 0.44697(8) 0.55711(8) 0.0267(3) Uani 1 1 d . . . . .
H6 H 0.8952 0.4780 0.5555 0.032 Uiso 1 1 calc R U . . .
C7 C 0.5689(2) 0.53588(7) 0.65405(8) 0.0222(3) Uani 1 1 d . . . . .
N1 N 0.7694(2) 0.57779(6) 0.66238(7) 0.0273(3) Uani 1 1 d . . . . .
N2 N 0.7175(2) 0.63787(7) 0.70481(8) 0.0286(3) Uani 1 1 d . . . . .
N3 N 0.4842(2) 0.63424(6) 0.72407(7) 0.0237(3) Uani 1 1 d . . . . .
C8 C 0.3853(2) 0.57214(7) 0.69352(8) 0.0227(3) Uani 1 1 d . . . . .
H8 H 0.2245 0.5567 0.6981 0.027 Uiso 1 1 calc R U . . .
C9 C 0.3708(3) 0.69322(7) 0.77108(8) 0.0258(3) Uani 1 1 d . . . . .
H9A H 0.4919 0.7184 0.8054 0.031 Uiso 1 1 calc R U . . .
H9B H 0.2510 0.6715 0.8088 0.031 Uiso 1 1 calc R U . . .
C10 C 0.2500 0.7500 0.71537(11) 0.0249(4) Uani 1 2 d S T P . .
H10 H 0.3667 0.7740 0.6803 0.030 Uiso 0.5 1 d R U P A 1
O1 O 0.1109(3) 0.72345(10) 0.65408(11) 0.0240(4) Uani 0.5 1 d . . P B 2
H1 H 0.0023 0.6973 0.6745 0.059(13) Uiso 0.5 1 calc R . P B 2

loop_
_atom_site_aniso_label
_atom_site_aniso_U_11
_atom_site_aniso_U_22
_atom_site_aniso_U_33
_atom_site_aniso_U_23
_atom_site_aniso_U_13
_atom_site_aniso_U_12
C1 0.0220(7) 0.0252(6) 0.0203(6) 0.0065(4) -0.0001(5) 0.0043(5)
C2 0.0234(7) 0.0273(6) 0.0263(6) 0.0037(5) 0.0027(5) 0.0021(5)
C3 0.0296(7) 0.0274(7) 0.0317(7) 0.0016(5) -0.0011(5) 0.0009(5)
C4 0.0379(8) 0.0307(7) 0.0246(6) -0.0002(5) -0.0025(6) 0.0093(6)
C5 0.0319(7) 0.0382(8) 0.0233(6) 0.0037(5) 0.0040(5) 0.0112(6)
C6 0.0228(6) 0.0323(7) 0.0251(6) 0.0072(5) 0.0034(5) 0.0044(5)
C7 0.0193(6) 0.0242(6) 0.0231(6) 0.0070(5) 0.0000(5) 0.0017(5)
N1 0.0218(6) 0.0299(6) 0.0302(6) 0.0034(4) 0.0006(4) -0.0003(5)
N2 0.0215(6) 0.0312(6) 0.0330(6) 0.0032(5) -0.0005(5) -0.0014(5)
N3 0.0216(6) 0.0240(5) 0.0256(5) 0.0040(4) -0.0011(4) 0.0012(4)
C8 0.0210(6) 0.0222(6) 0.0250(6) 0.0048(5) 0.0004(5) 0.0010(5)
C9 0.0309(7) 0.0239(6) 0.0226(6) 0.0010(5) -0.0002(5) 0.0013(5)
C10 0.0275(9) 0.0258(9) 0.0213(8) 0.000 0.000 0.0027(7)
O1 0.0265(10) 0.0240(9) 0.0216(8) -0.0028(7) -0.0030(7) -0.0031(7)

loop_
_atom_type_symbol
_atom_type_description
_atom_type_scat_dispersion_real
_atom_type_scat_dispersion_imag
_atom_type_scat_source
C C 0.0033 0.0016 'International Tables Vol C Tables 4.2.6.8 and 6.1.1.4'
H H 0.0000 0.0000 'International Tables Vol C Tables 4.2.6.8 and 6.1.1.4'
N N 0.0061 0.0033 'International Tables Vol C Tables 4.2.6.8 and 6.1.1.4'
O O 0.0106 0.0060 'International Tables Vol C Tables 4.2.6.8 and 6.1.1.4'

loop_
_geom_angle_atom_site_label_1
_geom_angle_atom_site_label_2
_geom_angle_atom_site_label_3
_geom_angle
_geom_angle_site_symmetry_1
_geom_angle_site_symmetry_3
_geom_angle_publ_flag
C2 C1 C6 118.66(12) . . ?
C2 C1 C7 120.90(12) . . ?
C6 C1 C7 120.40(12) . . ?
C3 C2 C1 120.38(12) . . ?
C3 C2 H2 119.8 . . ?
C1 C2 H2 119.8 . . ?
C4 C3 C2 120.56(14) . . ?
C4 C3 H3 119.7 . . ?
C2 C3 H3 119.7 . . ?
C5 C4 C3 119.34(13) . . ?
C5 C4 H4 120.3 . . ?
C3 C4 H4 120.3 . . ?
C4 C5 C6 120.20(13) . . ?
C4 C5 H5 119.9 . . ?
C6 C5 H5 119.9 . . ?
C5 C6 C1 120.85(13) . . ?
C5 C6 H6 119.6 . . ?
C1 C6 H6 119.6 . . ?
N1 C7 C8 107.97(12) . . ?
N1 C7 C1 122.29(12) . . ?
C8 C7 C1 129.70(12) . . ?
N2 N1 C7 109.03(11) . . ?
N1 N2 N3 107.17(11) . . ?
C8 N3 N2 110.92(11) . . ?
C8 N3 C9 128.40(12) . . ?
N2 N3 C9 120.68(11) . . ?
N3 C8 C7 104.90(12) . . ?
N3 C8 H8 127.5 . . ?
C7 C8 H8 127.5 . . ?
N3 C9 C10 112.35(11) . . ?
N3 C9 H9A 109.1 . . ?
C10 C9 H9A 109.1 . . ?
N3 C9 H9B 109.1 . . ?
C10 C9 H9B 109.1 . . ?
H9A C9 H9B 107.9 . . ?
O1 C10 O1 85.6(2) . 2_565 ?
O1 C10 C9 114.48(10) . 2_565 ?
O1 C10 C9 116.84(10) 2_565 2_565 ?
O1 C10 C9 116.84(10) . . ?
O1 C10 C9 114.48(10) 2_565 . ?
C9 C10 C9 107.66(15) 2_565 . ?
C9 C10 H10 110.2 2_565 . ?
C9 C10 H10 110.2 . . ?
C10 O1 H1 109.5 . . ?

loop_
_geom_bond_atom_site_label_1
_geom_bond_atom_site_label_2
_geom_bond_distance
_geom_bond_site_symmetry_2
_geom_bond_publ_flag
C1 C2 1.3961(19) . ?
C1 C6 1.3968(18) . ?
C1 C7 1.4692(18) . ?
C2 C3 1.394(2) . ?
C2 H2 0.9500 . ?
C3 C4 1.392(2) . ?
C3 H3 0.9500 . ?
C4 C5 1.389(2) . ?
C4 H4 0.9500 . ?
C5 C6 1.393(2) . ?
C5 H5 0.9500 . ?
C6 H6 0.9500 . ?
C7 N1 1.3657(17) . ?
C7 C8 1.3797(18) . ?
N1 N2 1.3181(17) . ?
N2 N3 1.3505(17) . ?
N3 C8 1.3474(17) . ?
N3 C9 1.4569(17) . ?
C8 H8 0.9500 . ?
C9 C10 1.5257(17) . ?
C9 H9A 0.9900 . ?
C9 H9B 0.9900 . ?
C10 O1 1.351(2) . ?
C10 O1 1.351(2) 2_565 ?
C10 C9 1.5257(17) 2_565 ?
C10 H10 0.9701 . ?
O1 H1 0.8400 . ?

loop_
_geom_hbond_atom_site_label_D
_geom_hbond_atom_site_label_H
_geom_hbond_atom_site_label_A
_geom_hbond_distance_DH
_geom_hbond_distance_HA
_geom_hbond_distance_DA
_geom_hbond_angle_DHA
_geom_hbond_site_symmetry_A
O1 H1 N1 0.84 2.54 3.264(2) 145.6 1_455
O1 H1 N2 0.84 1.99 2.823(2) 170.4 1_455
